data_4505802
loop_
_publ_author_name
'Senthil Kumar, V. S.'
'Nangia, Ashwini'
'Katz, Amy K.'
'Carrell, H. L.'

_publ_section_title
;
 Molecular Complexes of Some Mono- and Dicarboxylic Acids
 withtrans-1,4-Dithiane-1,4-dioxide
;
_journal_issue 4
_journal_name_full 'Crystal Growth &amp; Design'
_journal_page_first 313
_journal_paper_doi 10.1021/cg025523s
_journal_volume 2
_journal_year 2002
_chemical_formula_moiety '(C7 H5 N O5).(C4 H8 O2 S2)0.5'
_chemical_formula_sum 'C9 H9 N O6 S'
_chemical_formula_weight 259.32
_chemical_melting_point 505
_chemical_name_common
;
 1:0.5 Molecular complex of 5-Nitrosalicylic acid and trans-1,4-dithiane-1,4-dioxide
;
_chemical_name_systematic
; 
 1:0.5 Molecular complex of 5-Nitrosalicylic acid and trans-1,4-dithiane-1,4-dioxide
;
_space_group_IT_number 14
_symmetry_cell_setting monoclinic
_symmetry_space_group_name_Hall '-P 2ybc'
_symmetry_space_group_name_H-M 'P 1 21/c 1'
_atom_sites_solution_hydrogens geom
_atom_sites_solution_primary direct
_atom_sites_solution_secondary difmap
_audit_creation_method SHELXL-97
_cell_angle_alpha 90
_cell_angle_beta 96.07(3)
_cell_angle_gamma 90
_cell_formula_units_Z 4
_cell_length_a 6.5864(13)
_cell_length_b 23.353(5)
_cell_length_c 7.0345(14)
_cell_measurement_reflns_used 25
_cell_measurement_temperature 293(2)
_cell_measurement_theta_max 12
_cell_measurement_theta_min 5
_cell_volume 1075.9(4)
_computing_cell_refinement 'CAD4 Data Collection Software'
_computing_data_collection 'CAD4 Data Collection Software'
_computing_data_reduction 'XTAL 3.5'
_computing_molecular_graphics 'PLATON (Spek, 1979-2000)'
_computing_publication_material 'SHELXL-97 (Sheldrick, 1997)'
_computing_structure_refinement 'SHELXL-97 (Sheldrick, 1997)'
_computing_structure_solution 'SHELXS-97 (Sheldrick, 1990)'
_diffrn_ambient_temperature 293(2)
_diffrn_measured_fraction_theta_full 0.996
_diffrn_measured_fraction_theta_max 0.996
_diffrn_radiation_monochromator graphite
_diffrn_radiation_source 'fine-focus sealed tube'
_diffrn_radiation_type MoK\a
_diffrn_radiation_wavelength 0.71073
_diffrn_reflns_av_R_equivalents 0.0328
_diffrn_reflns_av_sigmaI/netI 0.0343
_diffrn_reflns_limit_h_max 8
_diffrn_reflns_limit_h_min 0
_diffrn_reflns_limit_k_max 30
_diffrn_reflns_limit_k_min 0
_diffrn_reflns_limit_l_max 9
_diffrn_reflns_limit_l_min -9
_diffrn_reflns_number 2781
_diffrn_reflns_theta_full 27.96
_diffrn_reflns_theta_max 27.96
_diffrn_reflns_theta_min 1.74
_exptl_absorpt_coefficient_mu 0.318
_exptl_absorpt_correction_type none
_exptl_crystal_colour 'Pale yellow'
_exptl_crystal_density_diffrn 1.600
_exptl_crystal_density_meas ?
_exptl_crystal_density_method 'not measured'
_exptl_crystal_description needle
_exptl_crystal_F_000 536
_exptl_crystal_size_max 0.36
_exptl_crystal_size_mid '0 .20'
_exptl_crystal_size_min 0.15
_refine_diff_density_max 0.208
_refine_diff_density_min -0.254
_refine_diff_density_rms 0.050
_refine_ls_extinction_coef 0.0022(15)
_refine_ls_extinction_expression Fc^*^=kFc[1+0.001xFc^2^\l^3^/sin(2\q)]^-1/4^
_refine_ls_extinction_method SHELXL
_refine_ls_goodness_of_fit_ref 1.094
_refine_ls_hydrogen_treatment fixed
_refine_ls_matrix_type full
_refine_ls_number_parameters 182
_refine_ls_number_reflns 2577
_refine_ls_number_restraints 0
_refine_ls_restrained_S_all 1.094
_refine_ls_R_factor_all 0.0951
_refine_ls_R_factor_gt 0.0448
_refine_ls_shift/su_max 0.003
_refine_ls_shift/su_mean 0.000
_refine_ls_structure_factor_coef Fsqd
_refine_ls_weighting_details 'calc w=1/[\s^2^(Fo^2^)+(0.0539P)^2^+0.0647P] where P=(Fo^2^+2Fc^2^)/3'
_refine_ls_weighting_scheme calc
_refine_ls_wR_factor_gt 0.0998
_refine_ls_wR_factor_ref 0.1311
_reflns_number_gt 1264
_reflns_number_total 2577
_reflns_threshold_expression >2sigma(I)
_cod_data_source_file cg025523s_s2.cif
_cod_data_source_block mnso
_cod_depositor_comments
;
The following automatic conversions were performed:

'_chemical_melting_point' value '505 K' was changed to '505' - the
value should be numeric and without a unit
designator.

'_symmetry_cell_setting' value 'Monoclinic' changed to
'monoclinic' according to
/home/saulius/struct/CIF-dictionaries/cif_core.dic dictionary named
'cif_core.dic' version 2.4.1 from 2010-06-29.

Automatic conversion script
Id: cif_fix_values 1715 2011-07-08 13:25:40Z adriana 

The following automatic conversions were performed:

'_exptl_crystal_density_meas' value 'none' was changed to '?' - the
value is perceived as not measured.

Automatic conversion script
Id: cif_fix_values 3008 2015-01-20 13:52:24Z robertas 

The following automatic conversions were performed:

data name '_atom_site_symmetry_multiplicit' was replaced with
'_atom_site_symmetry_multiplicity' as specified in the replacement
file 'data/replacement-values/replacement_tags.lst'.

Automatic conversion script
Id: cif_correct_tags 9268 2022-04-12 08:56:07Z antanas 
;
_cod_original_sg_symbol_H-M P21/c
_cod_database_code 4505802

loop_
_symmetry_equiv_pos_as_xyz
'x, y, z'
'-x, y+1/2, -z+1/2'
'-x, -y, -z'
'x, -y-1/2, z-1/2'

loop_
_atom_site_label
_atom_site_type_symbol
_atom_site_fract_x
_atom_site_fract_y
_atom_site_fract_z
_atom_site_U_iso_or_equiv
_atom_site_adp_type
_atom_site_occupancy
_atom_site_symmetry_multiplicity
_atom_site_calc_flag
S1 S 0.18009(12) 0.52596(3) 0.85671(12) 0.0623(3) Uani 1 1 d
O1 O 0.9120(3) 0.67631(9) 1.0962(3) 0.0690(6) Uani 1 1 d
H1A H 0.826(5) 0.6476(16) 1.060(5) 0.103 Uiso 1 1 d
C2 C 0.6024(4) 0.72609(10) 0.9933(3) 0.0426(5) Uani 1 1 d
C4 C 0.6154(4) 0.82818(10) 0.9948(3) 0.0515(7) Uani 1 1 d
C3 C 0.5056(4) 0.77882(10) 0.9617(3) 0.0445(6) Uani 1 1 d
H3A H 0.363(4) 0.7812(10) 0.918(4) 0.053 Uiso 1 1 d
O3 O 0.2993(3) 0.67787(8) 0.8934(3) 0.0667(6) Uani 1 1 d
H3B H 0.232(5) 0.6413(16) 0.889(5) 0.100 Uiso 1 1 d
C6 C 0.9171(4) 0.77641(13) 1.0919(4) 0.0575(7) Uani 1 1 d
H6A H 1.065(5) 0.7729(11) 1.138(4) 0.069 Uiso 1 1 d
O2 O 0.5687(3) 0.62525(8) 0.9946(3) 0.0671(6) Uani 1 1 d
C1 C 0.8098(4) 0.72498(11) 1.0602(3) 0.0482(6) Uani 1 1 d
C7 C 0.4896(4) 0.67205(10) 0.9608(4) 0.0487(6) Uani 1 1 d
C5 C 0.8209(5) 0.82751(13) 1.0597(4) 0.0602(8) Uani 1 1 d
H5A H 0.895(4) 0.8625(12) 1.074(4) 0.072 Uiso 1 1 d
N N 0.5108(5) 0.88293(10) 0.9616(4) 0.0699(7) Uani 1 1 d
O6 O 0.0914(3) 0.58552(7) 0.8541(3) 0.0697(6) Uani 1 1 d
O4 O 0.3268(5) 0.88296(9) 0.9224(4) 0.0970(8) Uani 1 1 d
O5 O 0.6145(5) 0.92640(9) 0.9714(4) 0.1095(10) Uani 1 1 d
C9 C -0.0361(5) 0.48105(14) 0.7887(4) 0.0641(8) Uani 1 1 d
H9A H -0.068(5) 0.4880(13) 0.672(5) 0.077 Uiso 1 1 d
H9B H 0.007(5) 0.4405(13) 0.797(4) 0.077 Uiso 1 1 d
C8 C 0.2173(4) 0.50616(12) 1.1050(5) 0.0583(8) Uani 1 1 d
H8A H 0.256(4) 0.4630(13) 1.109(4) 0.070 Uiso 1 1 d
H8B H 0.327(5) 0.5254(12) 1.155(4) 0.070 Uiso 1 1 d

loop_
_atom_site_aniso_label
_atom_site_aniso_U_11
_atom_site_aniso_U_22
_atom_site_aniso_U_33
_atom_site_aniso_U_23
_atom_site_aniso_U_13
_atom_site_aniso_U_12
S1 0.0620(5) 0.0528(4) 0.0743(5) -0.0014(4) 0.0174(4) -0.0076(3)
O1 0.0598(13) 0.0679(14) 0.0772(15) -0.0021(11) -0.0022(11) 0.0224(10)
C2 0.0493(14) 0.0430(13) 0.0355(12) 0.0008(10) 0.0044(10) -0.0001(11)
C4 0.0723(19) 0.0403(13) 0.0416(14) 0.0014(10) 0.0048(13) -0.0029(13)
C3 0.0501(14) 0.0442(13) 0.0390(13) 0.0023(11) 0.0039(11) 0.0020(12)
O3 0.0551(12) 0.0438(10) 0.0979(16) 0.0140(10) -0.0072(11) -0.0091(9)
C6 0.0477(15) 0.0729(19) 0.0504(16) -0.0091(14) -0.0019(12) -0.0060(14)
O2 0.0754(14) 0.0409(10) 0.0834(15) 0.0045(9) 0.0005(11) 0.0072(9)
C1 0.0507(15) 0.0556(15) 0.0384(13) -0.0028(11) 0.0053(11) 0.0061(12)
C7 0.0574(16) 0.0436(13) 0.0451(14) 0.0041(11) 0.0063(12) -0.0009(12)
C5 0.073(2) 0.0569(17) 0.0506(16) -0.0064(13) 0.0038(14) -0.0173(15)
N 0.101(2) 0.0431(14) 0.0629(16) 0.0049(11) -0.0019(16) 0.0033(15)
O6 0.0681(13) 0.0422(10) 0.0960(16) 0.0139(10) -0.0049(11) -0.0116(9)
O4 0.101(2) 0.0578(13) 0.130(2) 0.0174(14) -0.0006(17) 0.0226(14)
O5 0.156(3) 0.0390(12) 0.127(2) 0.0034(12) -0.0164(19) -0.0186(14)
C9 0.084(2) 0.0544(17) 0.0525(17) -0.0044(15) -0.0004(16) -0.0073(16)
C8 0.0508(16) 0.0405(14) 0.079(2) -0.0017(13) -0.0139(14) -0.0035(12)

loop_
_atom_type_symbol
_atom_type_description
_atom_type_scat_dispersion_real
_atom_type_scat_dispersion_imag
_atom_type_scat_source
C C 0.0033 0.0016 'International Tables Vol C Tables 4.2.6.8 and 6.1.1.4'
H H 0.0000 0.0000 'International Tables Vol C Tables 4.2.6.8 and 6.1.1.4'
N N 0.0061 0.0033 'International Tables Vol C Tables 4.2.6.8 and 6.1.1.4'
O O 0.0106 0.0060 'International Tables Vol C Tables 4.2.6.8 and 6.1.1.4'
S S 0.1246 0.1234 'International Tables Vol C Tables 4.2.6.8 and 6.1.1.4'

loop_
_geom_angle_atom_site_label_1
_geom_angle_atom_site_label_2
_geom_angle_atom_site_label_3
_geom_angle
_geom_angle_site_symmetry_1
O6 S1 C9 103.94(14) .
O6 S1 C8 105.19(13) .
C9 S1 C8 97.57(14) .
C3 C2 C1 119.0(2) .
C3 C2 C7 121.2(2) .
C1 C2 C7 119.8(2) .
C3 C4 C5 121.9(3) .
C3 C4 N 118.6(3) .
C5 C4 N 119.5(3) .
C4 C3 C2 119.5(2) .
C5 C6 C1 120.6(3) .
O1 C1 C2 122.5(2) .
O1 C1 C6 117.7(2) .
C2 C1 C6 119.8(2) .
O2 C7 O3 122.6(2) .
O2 C7 C2 122.6(3) .
O3 C7 C2 114.8(2) .
C6 C5 C4 119.2(3) .
O4 N O5 123.4(3) .
O4 N C4 118.7(3) .
O5 N C4 117.9(3) .
C8 C9 S1 113.6(2) 3_567
C9 C8 S1 113.4(2) 3_567

loop_
_geom_bond_atom_site_label_1
_geom_bond_atom_site_label_2
_geom_bond_distance
_geom_bond_site_symmetry_2
S1 O6 1.508(2) .
S1 C9 1.792(3) .
S1 C8 1.798(3) .
O1 C1 1.332(3) .
C2 C3 1.394(3) .
C2 C1 1.397(3) .
C2 C7 1.470(3) .
C4 C3 1.368(3) .
C4 C5 1.382(4) .
C4 N 1.460(3) .
O3 C7 1.300(3) .
C6 C5 1.359(4) .
C6 C1 1.399(4) .
O2 C7 1.223(3) .
N O4 1.214(3) .
N O5 1.222(3) .
C9 C8 1.504(5) 3_567
C8 C9 1.504(5) 3_567
